data_7232442
loop_
_publ_author_name
'Zhang, Qi'
'Chen, Dong'
'Jing, Dong'
'Fan, Guijuan'
'He, Liu'
'Li, Hongzhen'
'Wang, Wentao'
'Nie, Fude'

_publ_section_title
;
 Access to green primary explosives via constructing coordination polymers
 based on bis-tetrazole oxide and non-lead metals
;
_journal_issue 8
_journal_name_full 'Green Chemistry'
_journal_page_first 1947
_journal_paper_doi 10.1039/C8GC03973A
_journal_volume 21
_journal_year 2019
_chemical_formula_sum 'C2 H4 N8 O4 Zn'
_chemical_formula_weight 269.50
_space_group_crystal_system monoclinic
_space_group_IT_number 14
_space_group_name_Hall '-P 2ybc'
_space_group_name_H-M_alt 'P 1 21/c 1'
_symmetry_space_group_name_Hall '-P 2ybc'
_symmetry_space_group_name_H-M 'P 1 21/c 1'
_atom_sites_solution_hydrogens difmap
_audit_creation_method SHELXL-2014/7
_audit_update_record
;
2018-09-27 deposited with the CCDC.
2019-02-08 downloaded from the CCDC.
;
_cell_angle_alpha 90
_cell_angle_beta 95.069(5)
_cell_angle_gamma 90
_cell_formula_units_Z 2
_cell_length_a 6.2940(3)
_cell_length_b 10.6563(7)
_cell_length_c 5.5677(4)
_cell_measurement_reflns_used 740
_cell_measurement_temperature 293(2)
_cell_measurement_theta_max 27.653
_cell_measurement_theta_min 4.134
_cell_volume 371.97(4)
_computing_structure_refinement 'SHELXL-2014/7 (Sheldrick, 2014)'
_diffrn_ambient_temperature 293(2)
_diffrn_measured_fraction_theta_full 0.999
_diffrn_measured_fraction_theta_max 0.865
_diffrn_measurement_device_type ccd
_diffrn_radiation_type MoK\a
_diffrn_radiation_wavelength 0.71073
_diffrn_reflns_av_R_equivalents 0.0243
_diffrn_reflns_av_unetI/netI 0.0474
_diffrn_reflns_Laue_measured_fraction_full 0.999
_diffrn_reflns_Laue_measured_fraction_max 0.865
_diffrn_reflns_limit_h_max 5
_diffrn_reflns_limit_h_min -8
_diffrn_reflns_limit_k_max 12
_diffrn_reflns_limit_k_min -13
_diffrn_reflns_limit_l_max 7
_diffrn_reflns_limit_l_min -5
_diffrn_reflns_number 1559
_diffrn_reflns_point_group_measured_fraction_full 0.999
_diffrn_reflns_point_group_measured_fraction_max 0.865
_diffrn_reflns_theta_full 25.242
_diffrn_reflns_theta_max 28.922
_diffrn_reflns_theta_min 3.771
_exptl_absorpt_coefficient_mu 3.319
_exptl_absorpt_correction_type multi-scan
_exptl_absorpt_process_details sadabs
_exptl_crystal_colour colorless
_exptl_crystal_density_diffrn 2.406
_exptl_crystal_description block
_exptl_crystal_F_000 268
_exptl_crystal_size_max 0.220
_exptl_crystal_size_mid 0.200
_exptl_crystal_size_min 0.180
_exptl_transmission_factor_max 0.864
_exptl_transmission_factor_min 0.864
_refine_diff_density_max 0.525
_refine_diff_density_min -0.786
_refine_diff_density_rms 0.222
_refine_ls_extinction_method none
_refine_ls_goodness_of_fit_ref 1.113
_refine_ls_hydrogen_treatment refxyz
_refine_ls_matrix_type full
_refine_ls_number_parameters 76
_refine_ls_number_reflns 849
_refine_ls_number_restraints 3
_refine_ls_restrained_S_all 1.114
_refine_ls_R_factor_all 0.0533
_refine_ls_R_factor_gt 0.0412
_refine_ls_shift/su_max 0.000
_refine_ls_shift/su_mean 0.000
_refine_ls_structure_factor_coef Fsqd
_refine_ls_weighting_details 'w=1/[\s^2^(Fo^2^)+(0.0746P)^2^] where P=(Fo^2^+2Fc^2^)/3'
_refine_ls_weighting_scheme calc
_refine_ls_wR_factor_gt 0.1183
_refine_ls_wR_factor_ref 0.1304
_reflns_Friedel_coverage 0.000
_reflns_number_gt 687
_reflns_number_total 849
_reflns_threshold_expression 'I > 2\s(I)'
_cod_data_source_file c8gc03973a2.cif
_cod_data_source_block 2016-4-2-20160325-28-1a-m1
_cod_depositor_comments 'Adding full bibliography for 7232442.cif.'
_cod_database_code 7232442
_shelx_shelxl_version_number 2014/7
_shelx_space_group_comment
;
The symmetry employed for this shelxl refinement is uniquely defined
by the following loop, which should always be used as a source of
symmetry information in preference to the above space-group names.
They are only intended as comments.
;
_shelx_estimated_absorpt_t_min 0.529
_shelx_estimated_absorpt_t_max 0.586

loop_
_space_group_symop_operation_xyz
'x, y, z'
'-x, y+1/2, -z+1/2'
'-x, -y, -z'
'x, -y-1/2, z-1/2'

loop_
_atom_site_label
_atom_site_type_symbol
_atom_site_fract_x
_atom_site_fract_y
_atom_site_fract_z
_atom_site_U_iso_or_equiv
_atom_site_adp_type
_atom_site_occupancy
_atom_site_site_symmetry_order
_atom_site_calc_flag
_atom_site_refinement_flags_posn
_atom_site_refinement_flags_adp
_atom_site_refinement_flags_occupancy
C1 C 0.4783(6) 0.4623(4) 0.6010(8) 0.0170(8) Uani 1 1 d . . .
N1 N 0.2914(5) 0.4453(3) 0.6886(6) 0.0191(7) Uani 1 1 d . . .
N2 N 0.3278(5) 0.3721(3) 0.8833(7) 0.0233(8) Uani 1 1 d . . .
N3 N 0.5304(5) 0.3415(4) 0.9173(7) 0.0226(8) Uani 1 1 d . . .
N4 N 0.6263(5) 0.3980(3) 0.7397(6) 0.0160(7) Uani 1 1 d . . .
O1 O 0.8315(4) 0.3839(3) 0.7202(6) 0.0248(7) Uani 1 1 d . . .
O2 O 0.9718(5) 0.6487(3) 0.7388(6) 0.0280(8) Uani 1 1 d D . .
H1W H 1.047(7) 0.714(4) 0.742(9) 0.042 Uiso 1 1 d D U .
H2W H 0.920(8) 0.635(5) 0.862(6) 0.042 Uiso 1 1 d D U .
Zn1 Zn 1.0000 0.5000 0.5000 0.0175(3) Uani 1 2 d S . P

loop_
_atom_site_aniso_label
_atom_site_aniso_U_11
_atom_site_aniso_U_22
_atom_site_aniso_U_33
_atom_site_aniso_U_23
_atom_site_aniso_U_13
_atom_site_aniso_U_12
C1 0.0127(19) 0.0197(18) 0.018(2) -0.0007(18) 0.0004(15) -0.0003(17)
N1 0.0116(16) 0.0254(18) 0.0203(19) 0.0026(16) 0.0020(13) -0.0016(14)
N2 0.0147(17) 0.0310(19) 0.024(2) 0.0053(15) 0.0019(14) -0.0007(15)
N3 0.0166(17) 0.0269(18) 0.025(2) 0.0066(16) 0.0032(14) 0.0008(15)
N4 0.0119(15) 0.0185(16) 0.0173(18) 0.0016(14) -0.0007(12) -0.0005(13)
O1 0.0100(13) 0.0299(16) 0.0347(19) 0.0095(14) 0.0034(12) 0.0029(12)
O2 0.0324(19) 0.0254(15) 0.027(2) -0.0058(14) 0.0096(14) -0.0055(15)
Zn1 0.0100(4) 0.0206(4) 0.0218(5) 0.0017(3) 0.0013(3) 0.0004(2)

loop_
_atom_type_symbol
_atom_type_description
_atom_type_scat_dispersion_real
_atom_type_scat_dispersion_imag
_atom_type_scat_source
C C 0.0033 0.0016 'International Tables Vol C Tables 4.2.6.8 and 6.1.1.4'
H H 0.0000 0.0000 'International Tables Vol C Tables 4.2.6.8 and 6.1.1.4'
N N 0.0061 0.0033 'International Tables Vol C Tables 4.2.6.8 and 6.1.1.4'
O O 0.0106 0.0060 'International Tables Vol C Tables 4.2.6.8 and 6.1.1.4'
Zn Zn 0.2839 1.4301 'International Tables Vol C Tables 4.2.6.8 and 6.1.1.4'

loop_
_geom_angle_atom_site_label_1
_geom_angle_atom_site_label_2
_geom_angle_atom_site_label_3
_geom_angle
_geom_angle_site_symmetry_1
_geom_angle_site_symmetry_3
N1 C1 N4 108.2(4) . .
N1 C1 C1 127.2(5) . 3_666
N4 C1 C1 124.6(5) . 3_666
C1 N1 N2 106.5(3) . .
C1 N1 Zn1 122.6(3) . 1_455
N2 N1 Zn1 129.9(2) . 1_455
N3 N2 N1 110.9(3) . .
N2 N3 N4 106.0(3) . .
O1 N4 C1 130.3(3) . .
O1 N4 N3 121.2(3) . .
C1 N4 N3 108.5(3) . .
N4 O1 Zn1 122.2(2) . .
Zn1 O2 H1W 124(4) . .
Zn1 O2 H2W 118(4) . .
H1W O2 H2W 114(5) . .
O1 Zn1 O1 180.00(13) . 3_766
O1 Zn1 O2 89.97(12) . .
O1 Zn1 O2 90.03(12) 3_766 .
O1 Zn1 O2 90.03(12) . 3_766
O1 Zn1 O2 89.97(12) 3_766 3_766
O2 Zn1 O2 180.0 . 3_766
O1 Zn1 N1 89.53(12) . 3_666
O1 Zn1 N1 90.47(12) 3_766 3_666
O2 Zn1 N1 89.31(14) . 3_666
O2 Zn1 N1 90.69(14) 3_766 3_666
O1 Zn1 N1 90.47(12) . 1_655
O1 Zn1 N1 89.53(12) 3_766 1_655
O2 Zn1 N1 90.69(14) . 1_655
O2 Zn1 N1 89.31(14) 3_766 1_655
N1 Zn1 N1 180.0 3_666 1_655

loop_
_geom_bond_atom_site_label_1
_geom_bond_atom_site_label_2
_geom_bond_distance
_geom_bond_site_symmetry_2
C1 N1 1.325(5) .
C1 N4 1.344(5) .
C1 C1 1.428(9) 3_666
N1 N2 1.338(5) .
N1 Zn1 2.114(3) 1_455
N2 N3 1.313(4) .
N3 N4 1.346(5) .
N4 O1 1.314(4) .
O1 Zn1 2.095(3) .
O2 Zn1 2.086(3) .
O2 H1W 0.84(2) .
O2 H2W 0.80(2) .
Zn1 O1 2.095(3) 3_766
Zn1 O2 2.086(3) 3_766
Zn1 N1 2.114(3) 3_666
Zn1 N1 2.114(3) 1_655

loop_
_geom_torsion_atom_site_label_1
_geom_torsion_atom_site_label_2
_geom_torsion_atom_site_label_3
_geom_torsion_atom_site_label_4
_geom_torsion
_geom_torsion_site_symmetry_1
_geom_torsion_site_symmetry_4
N4 C1 N1 N2 1.0(5) . .
C1 C1 N1 N2 -177.5(6) 3_666 .
N4 C1 N1 Zn1 -168.8(3) . 1_455
C1 C1 N1 Zn1 12.6(8) 3_666 1_455
C1 N1 N2 N3 -1.0(5) . .
Zn1 N1 N2 N3 167.9(3) 1_455 .
N1 N2 N3 N4 0.6(5) . .
N1 C1 N4 O1 178.0(4) . .
C1 C1 N4 O1 -3.4(8) 3_666 .
N1 C1 N4 N3 -0.7(5) . .
C1 C1 N4 N3 177.9(5) 3_666 .
N2 N3 N4 O1 -178.7(3) . .
N2 N3 N4 C1 0.1(5) . .
C1 N4 O1 Zn1 15.7(6) . .
N3 N4 O1 Zn1 -165.8(3) . .
